data_4322932
loop_
_publ_author_name
'Stefan Z\"urcher'
'Volker Gramlich'
'Dieter von Arx'
'Antonio Togni'

_publ_section_title
;
 Charge-Transfer Salts of Octamethylferrocenyl Thioethers and [M(mnt)2]-
 Complexes (M = Ni, Co, Pt). Synthesis, Structure, and Physical Properties
;
_journal_name_full 'Inorganic Chemistry'
_journal_page_first 4015
_journal_page_last 4021
_journal_paper_doi 10.1021/ic9802045
_journal_volume 37
_journal_year 1998
_chemical_formula_sum 'C28 H30 Fe N4 Ni S6'
_chemical_formula_weight 729.48
_chemical_name_common '[Fe(C5Me4SMe)2][Ni(mnt)2]'
_chemical_name_systematic
;
 ?
;
_space_group_IT_number 2
_symmetry_cell_setting triclinic
_symmetry_space_group_name_Hall '-P 1'
_symmetry_space_group_name_H-M 'P -1'
_atom_sites_solution_hydrogens geom
_atom_sites_solution_primary direct
_atom_sites_solution_secondary difmap
_audit_creation_method SHELXL
_cell_angle_alpha 65.27(2)
_cell_angle_beta 77.77(2)
_cell_angle_gamma 80.78(2)
_cell_formula_units_Z 2
_cell_length_a 8.649(3)
_cell_length_b 14.080(4)
_cell_length_c 15.358(4)
_cell_measurement_reflns_used 16
_cell_measurement_temperature 293(2)
_cell_measurement_theta_max 25
_cell_measurement_theta_min 20
_cell_volume 1654.8(9)
_computing_cell_refinement 'STOE DIF4'
_computing_data_collection 'PICKER STOE DIF4'
_computing_data_reduction 'STOE REDU4'
_computing_molecular_graphics SHELXLTL-Plus
_computing_publication_material SHELXL-93
_computing_structure_refinement 'SHELXL-93 (Sheldrick, 1993)'
_computing_structure_solution 'SHELXS-86 (Sheldrick, 1990)'
_diffrn_ambient_temperature 293(2)
_diffrn_measurement_device 'PICKER 4-circle Stoe upgrade'
_diffrn_measurement_method ' \w scans'
_diffrn_radiation_monochromator graphite
_diffrn_radiation_source 'fine-focus sealed tube'
_diffrn_radiation_type MoK\a
_diffrn_radiation_wavelength 0.71073
_diffrn_reflns_av_R_equivalents 0.0133
_diffrn_reflns_av_sigmaI/netI 0.0204
_diffrn_reflns_limit_h_max 8
_diffrn_reflns_limit_h_min 0
_diffrn_reflns_limit_k_max 13
_diffrn_reflns_limit_k_min -13
_diffrn_reflns_limit_l_max 14
_diffrn_reflns_limit_l_min -14
_diffrn_reflns_number 3362
_diffrn_reflns_theta_max 20.04
_diffrn_reflns_theta_min 1.60
_diffrn_standards_decay_% 0
_diffrn_standards_interval_count 120
_diffrn_standards_number 1
_exptl_absorpt_coefficient_mu 1.411
_exptl_absorpt_correction_type none
_exptl_crystal_colour black
_exptl_crystal_density_diffrn 1.464
_exptl_crystal_description needle
_exptl_crystal_F_000 752
_exptl_crystal_size_max 0.4
_exptl_crystal_size_mid 0.25
_exptl_crystal_size_min 0.2
_refine_diff_density_max 0.876
_refine_diff_density_min -0.585
_refine_diff_density_rms 0.072
_refine_ls_extinction_coef 0.0000(26)
_refine_ls_extinction_expression Fc^*^=kFc[1+0.001xFc^2^\l^3^/sin(2\q)]^-1/4^
_refine_ls_extinction_method SHELXL
_refine_ls_goodness_of_fit_all 1.051
_refine_ls_goodness_of_fit_obs 1.121
_refine_ls_matrix_type full
_refine_ls_number_parameters 362
_refine_ls_number_reflns 3091
_refine_ls_number_restraints 0
_refine_ls_restrained_S_all 1.051
_refine_ls_restrained_S_obs 1.121
_refine_ls_R_factor_all 0.0518
_refine_ls_R_factor_obs 0.0467
_refine_ls_shift/esd_max -1.160
_refine_ls_shift/esd_mean 0.003
_refine_ls_structure_factor_coef Fsqd
_refine_ls_weighting_details 'w=1/[\s^2^(Fo^2^)+(0.1050P)^2^+0.1664P] where P=(Fo^2^+2Fc^2^)/3'
_refine_ls_weighting_scheme calc
_refine_ls_wR_factor_all 0.1323
_refine_ls_wR_factor_obs 0.1293
_reflns_number_observed 2651
_reflns_number_total 3091
_reflns_observed_criterion >2sigma(I)
_cod_data_source_file ic9802045_1.cif
_cod_data_source_block '[Fe(C5Me4SMe)2][Ni(mnt)2]'
_cod_depositor_comments
;
The following automatic conversions were performed:

'_refine_ls_weighting_scheme' value 'calc
w=1/[\s^2^(Fo^2^)+(0.1050P)^2^+0.1664P] where P=(Fo^2^+2Fc^2^)/3' was
changed to 'calc'. New tag '_refine_ls_weighting_details' was
created. The value of the new tag was set to
'w=1/[\s^2^(Fo^2^)+(0.1050P)^2^+0.1664P] where P=(Fo^2^+2Fc^2^)/3'.

Automatic conversion script
Id: cif_fix_values 3143 2015-03-26 13:38:13Z robertas 
;
_cod_database_code 4322932

loop_
_symmetry_equiv_pos_as_xyz
'x, y, z'
'-x, -y, -z'

loop_
_atom_site_aniso_label
_atom_site_aniso_U_11
_atom_site_aniso_U_22
_atom_site_aniso_U_33
_atom_site_aniso_U_23
_atom_site_aniso_U_13
_atom_site_aniso_U_12
Ni 0.0592(5) 0.0570(5) 0.0539(5) -0.0280(4) -0.0099(4) -0.0054(4)
Fe 0.0388(5) 0.0511(5) 0.0419(5) -0.0227(4) -0.0108(3) 0.0011(3)
S1 0.0799(12) 0.0922(13) 0.1099(14) -0.0550(11) 0.0188(10) -0.0355(10)
S2 0.0851(11) 0.0601(10) 0.0624(10) -0.0249(8) -0.0158(8) -0.0095(8)
S3 0.0790(11) 0.0726(10) 0.0622(9) -0.0355(8) -0.0144(8) -0.0123(8)
S1' 0.1079(14) 0.0797(11) 0.1063(13) -0.0378(10) -0.0702(11) 0.0050(10)
S2' 0.0776(10) 0.0544(9) 0.0626(9) -0.0257(7) -0.0185(7) -0.0108(7)
S3' 0.0905(12) 0.0624(10) 0.0647(10) -0.0294(8) -0.0160(8) -0.0198(8)
N1 0.134(5) 0.093(4) 0.066(4) -0.020(4) -0.022(4) -0.002(4)
N2 0.090(4) 0.137(5) 0.073(4) -0.056(4) -0.012(3) -0.005(3)
N1' 0.165(6) 0.093(4) 0.083(4) -0.033(3) -0.055(4) -0.016(4)
N2' 0.154(6) 0.090(4) 0.093(4) -0.014(4) -0.043(4) -0.047(4)
C1 0.060(4) 0.053(3) 0.066(4) -0.030(3) -0.016(3) -0.006(3)
C2 0.060(4) 0.057(3) 0.060(4) -0.031(3) -0.027(3) 0.002(3)
C3 0.072(4) 0.064(3) 0.051(3) -0.034(3) -0.019(3) 0.008(3)
C4 0.059(4) 0.067(4) 0.068(4) -0.043(3) -0.024(3) 0.020(3)
C5 0.077(4) 0.051(3) 0.050(3) -0.025(3) -0.023(3) 0.002(3)
C6 0.080(4) 0.090(4) 0.106(5) -0.044(4) -0.052(4) 0.003(3)
C7 0.110(5) 0.103(5) 0.063(4) -0.050(4) -0.005(4) 0.000(4)
C8 0.076(5) 0.114(5) 0.105(5) -0.065(4) -0.030(4) 0.038(4)
C9 0.140(6) 0.059(4) 0.069(4) -0.025(3) -0.042(4) -0.003(4)
C10 0.097(5) 0.095(5) 0.093(5) -0.028(4) -0.021(4) -0.047(4)
C11 0.063(4) 0.061(4) 0.054(4) -0.022(3) -0.010(3) 0.012(3)
C12 0.056(3) 0.081(4) 0.059(4) -0.042(3) -0.009(3) 0.008(3)
C13 0.079(4) 0.081(5) 0.066(4) -0.033(4) -0.019(3) 0.005(4)
C14 0.066(4) 0.089(4) 0.064(4) -0.040(4) -0.007(3) -0.001(3)
C1' 0.055(4) 0.060(3) 0.059(4) -0.028(3) -0.021(3) -0.009(3)
C2' 0.038(3) 0.067(3) 0.078(4) -0.035(3) 0.001(3) -0.013(3)
C3' 0.065(4) 0.050(3) 0.046(3) -0.016(3) -0.005(3) -0.012(3)
C4' 0.046(3) 0.046(3) 0.051(3) -0.021(2) -0.013(3) 0.004(2)
C5' 0.058(4) 0.048(3) 0.050(3) -0.024(3) -0.003(3) -0.005(3)
C6' 0.056(4) 0.119(6) 0.132(6) -0.060(5) 0.002(4) -0.023(4)
C7' 0.126(6) 0.084(5) 0.060(4) -0.017(3) -0.010(4) -0.014(4)
C8' 0.056(4) 0.077(4) 0.104(5) -0.038(4) -0.021(3) 0.013(3)
C9' 0.094(4) 0.073(4) 0.061(4) -0.037(3) 0.010(3) -0.018(3)
C10' 0.080(4) 0.111(5) 0.109(5) -0.060(4) -0.046(4) -0.003(4)
C11' 0.069(4) 0.059(4) 0.057(3) -0.028(3) -0.023(3) 0.000(3)
C12' 0.074(4) 0.060(4) 0.058(4) -0.029(3) -0.017(3) -0.006(3)
C13' 0.107(5) 0.058(4) 0.071(4) -0.021(3) -0.028(4) -0.014(3)
C14' 0.090(5) 0.068(4) 0.069(4) -0.021(4) -0.019(3) -0.020(3)

loop_
_atom_site_label
_atom_site_type_symbol
_atom_site_fract_x
_atom_site_fract_y
_atom_site_fract_z
_atom_site_U_iso_or_equiv
_atom_site_thermal_displace_type
_atom_site_occupancy
_atom_site_calc_flag
_atom_site_refinement_flags
_atom_site_disorder_group
Ni Ni 0.23884(7) 0.03968(5) 0.43456(5) 0.0545(3) Uani 1 d . .
Fe Fe 0.22576(7) 0.65991(5) 0.21338(4) 0.0423(3) Uani 1 d . .
S1 S -0.0960(2) 0.52646(14) 0.33951(14) 0.0910(6) Uani 1 d . .
S2 S 0.1958(2) -0.11512(11) 0.54145(11) 0.0680(5) Uani 1 d . .
S3 S 0.3158(2) 0.08352(12) 0.53531(11) 0.0671(5) Uani 1 d . .
S1' S 0.4332(2) 0.65214(13) 0.37721(14) 0.0907(6) Uani 1 d . .
S2' S 0.1724(2) -0.00574(10) 0.33135(10) 0.0623(5) Uani 1 d . .
S3' S 0.2750(2) 0.19642(11) 0.32939(11) 0.0689(5) Uani 1 d . .
N1 N 0.2041(8) -0.2800(5) 0.8002(4) 0.102(2) Uani 1 d . .
N2 N 0.3932(7) -0.0225(5) 0.7868(4) 0.096(2) Uani 1 d . .
N1' N 0.1169(8) 0.1025(4) 0.0744(5) 0.108(2) Uani 1 d . .
N2' N 0.2409(8) 0.3682(5) 0.0734(5) 0.112(2) Uani 1 d . .
C1 C 0.0857(6) 0.5379(4) 0.2597(4) 0.0565(14) Uani 1 d . .
C2 C 0.1059(6) 0.5865(4) 0.1569(4) 0.0548(14) Uani 1 d . .
C3 C 0.2698(7) 0.5781(4) 0.1210(4) 0.0585(14) Uani 1 d . .
C4 C 0.3505(6) 0.5225(4) 0.2016(4) 0.0597(15) Uani 1 d . .
C5 C 0.2383(7) 0.4976(4) 0.2870(4) 0.0565(14) Uani 1 d . .
C6 C -0.0223(7) 0.6318(5) 0.0960(5) 0.085(2) Uani 1 d . .
H6A H -0.0551(7) 0.5793(5) 0.0807(5) 0.080 Uiso 1 d R .
H6B H -0.1114(7) 0.6586(5) 0.1307(5) 0.080 Uiso 1 d R .
H6C H 0.0175(7) 0.6881(5) 0.0370(5) 0.080 Uiso 1 d R .
C7 C 0.3395(8) 0.6184(5) 0.0164(4) 0.089(2) Uani 1 d . .
H7A H 0.3457(8) 0.5647(5) -0.0075(4) 0.080 Uiso 1 d R .
H7B H 0.2746(8) 0.6783(5) -0.0196(4) 0.080 Uiso 1 d R .
H7C H 0.4441(8) 0.6385(5) 0.0088(4) 0.080 Uiso 1 d R .
C8 C 0.5244(7) 0.4944(6) 0.1969(5) 0.094(2) Uani 1 d . .
H8A H 0.5493(7) 0.4278(6) 0.1918(5) 0.080 Uiso 1 d R .
H8B H 0.5797(7) 0.5471(6) 0.1411(5) 0.080 Uiso 1 d R .
H8C H 0.5564(7) 0.4901(6) 0.2547(5) 0.080 Uiso 1 d R .
C9 C 0.2711(9) 0.4351(4) 0.3894(4) 0.086(2) Uani 1 d . .
H9A H 0.2713(9) 0.3617(4) 0.4042(4) 0.080 Uiso 1 d R .
H9B H 0.3720(9) 0.4491(4) 0.3960(4) 0.080 Uiso 1 d R .
H9C H 0.1889(9) 0.4541(4) 0.4334(4) 0.080 Uiso 1 d R .
C10 C -0.1450(8) 0.4036(5) 0.3488(5) 0.092(2) Uani 1 d . .
H10D H -0.2444(8) 0.3854(5) 0.3911(5) 0.080 Uiso 1 d R .
H10E H -0.1525(8) 0.4085(5) 0.2856(5) 0.080 Uiso 1 d R .
H10F H -0.0628(8) 0.3507(5) 0.3748(5) 0.080 Uiso 1 d R .
C11 C 0.2464(6) -0.1148(4) 0.6432(4) 0.0619(15) Uani 1 d . .
C12 C 0.3016(6) -0.0267(5) 0.6397(4) 0.0619(15) Uani 1 d . .
C13 C 0.2251(7) -0.2064(5) 0.7303(5) 0.074(2) Uani 1 d . .
C14 C 0.3504(7) -0.0255(5) 0.7223(5) 0.071(2) Uani 1 d . .
C1' C 0.3219(6) 0.7275(4) 0.2826(4) 0.0545(14) Uani 1 d . .
C2' C 0.3824(6) 0.7726(4) 0.1810(4) 0.0598(14) Uani 1 d . .
C3' C 0.2490(6) 0.8226(4) 0.1330(3) 0.0545(14) Uani 1 d . .
C4' C 0.1108(5) 0.8073(4) 0.2036(3) 0.0471(12) Uani 1 d . .
C5' C 0.1555(6) 0.7498(4) 0.2959(3) 0.0514(13) Uani 1 d . .
C6' C 0.5519(7) 0.7733(6) 0.1358(5) 0.100(2) Uani 1 d . .
H6'A H 0.5944(7) 0.8352(6) 0.1296(5) 0.080 Uiso 1 d R .
H6'B H 0.6101(7) 0.7122(6) 0.1760(5) 0.080 Uiso 1 d R .
H6'C H 0.5611(7) 0.7725(6) 0.0727(5) 0.080 Uiso 1 d R .
C7' C 0.2580(9) 0.8823(5) 0.0261(4) 0.094(2) Uani 1 d . .
H7'A H 0.2683(9) 0.9549(5) 0.0098(4) 0.080 Uiso 1 d R .
H7'B H 0.3483(9) 0.8545(5) -0.0070(4) 0.080 Uiso 1 d R .
H7'C H 0.1630(9) 0.8758(5) 0.0068(4) 0.080 Uiso 1 d R .
C8' C -0.0530(6) 0.8496(5) 0.1832(5) 0.079(2) Uani 1 d . .
H8'A H -0.0741(6) 0.9188(5) 0.1828(5) 0.080 Uiso 1 d R .
H8'B H -0.0631(6) 0.8524(5) 0.1211(5) 0.080 Uiso 1 d R .
H8'C H -0.1276(6) 0.8042(5) 0.2328(5) 0.080 Uiso 1 d R .
C9' C 0.0452(7) 0.7213(5) 0.3918(4) 0.075(2) Uani 1 d . .
H9'A H 0.0330(7) 0.7776(5) 0.4131(4) 0.080 Uiso 1 d R .
H9'B H -0.0565(7) 0.7090(5) 0.3848(4) 0.080 Uiso 1 d R .
H9'C H 0.0898(7) 0.6589(5) 0.4388(4) 0.080 Uiso 1 d R .
C10' C 0.5176(8) 0.7538(5) 0.3873(5) 0.090(2) Uani 1 d . .
H10A H 0.5823(8) 0.7235(5) 0.4375(5) 0.080 Uiso 1 d R .
H10B H 0.5816(8) 0.7926(5) 0.3268(5) 0.080 Uiso 1 d R .
H10C H 0.4337(8) 0.8001(5) 0.4035(5) 0.080 Uiso 1 d R .
C11' C 0.1836(6) 0.1068(4) 0.2277(4) 0.0585(14) Uani 1 d . .
C12' C 0.2273(7) 0.1964(4) 0.2264(4) 0.0615(15) Uani 1 d . .
C13' C 0.1473(8) 0.1045(4) 0.1424(5) 0.077(2) Uani 1 d . .
C14' C 0.2350(7) 0.2913(5) 0.1419(5) 0.075(2) Uani 1 d . .

loop_
_atom_type_symbol
_atom_type_description
_atom_type_scat_dispersion_real
_atom_type_scat_dispersion_imag
_atom_type_scat_source
C C 0.0033 0.0016 'International Tables Vol C Tables 4.2.6.8 and 6.1.1.4'
H H 0.0000 0.0000 'International Tables Vol C Tables 4.2.6.8 and 6.1.1.4'
N N 0.0061 0.0033 'International Tables Vol C Tables 4.2.6.8 and 6.1.1.4'
S S 0.1246 0.1234 'International Tables Vol C Tables 4.2.6.8 and 6.1.1.4'
Fe Fe 0.3463 0.8444 'International Tables Vol C Tables 4.2.6.8 and 6.1.1.4'
Ni Ni 0.3393 1.1124 'International Tables Vol C Tables 4.2.6.8 and 6.1.1.4'

loop_
_geom_angle_atom_site_label_1
_geom_angle_atom_site_label_2
_geom_angle_atom_site_label_3
_geom_angle
_geom_angle_site_symmetry_1
_geom_angle_site_symmetry_3
_geom_angle_publ_flag
S3 Ni S2 92.49(6) . . ?
S3 Ni S3' 87.21(6) . . ?
S2 Ni S3' 178.23(6) . . ?
S3 Ni S2' 177.50(6) . . ?
S2 Ni S2' 87.81(6) . . ?
S3' Ni S2' 92.57(6) . . ?
C1' Fe C1 134.1(2) . . ?
C1' Fe C5 110.8(2) . . ?
C1 Fe C5 40.4(2) . . ?
C1' Fe C2' 40.5(2) . . ?
C1 Fe C2' 172.9(2) . . ?
C5 Fe C2' 133.3(2) . . ?
C1' Fe C5' 39.9(2) . . ?
C1 Fe C5' 111.5(2) . . ?
C5 Fe C5' 117.6(2) . . ?
C2' Fe C5' 67.3(2) . . ?
C1' Fe C2 173.2(2) . . ?
C1 Fe C2 40.0(2) . . ?
C5 Fe C2 67.0(2) . . ?
C2' Fe C2 145.7(2) . . ?
C5' Fe C2 134.6(2) . . ?
C1' Fe C4' 66.5(2) . . ?
C1 Fe C4' 117.3(2) . . ?
C5 Fe C4' 148.3(2) . . ?
C2' Fe C4' 66.6(2) . . ?
C5' Fe C4' 39.2(2) . . ?
C2 Fe C4' 111.8(2) . . ?
C1' Fe C4 116.7(2) . . ?
C1 Fe C4 66.5(2) . . ?
C5 Fe C4 39.1(2) . . ?
C2' Fe C4 110.5(2) . . ?
C5' Fe C4 147.8(2) . . ?
C2 Fe C4 66.0(2) . . ?
C4' Fe C4 171.9(2) . . ?
C1' Fe C3 146.6(2) . . ?
C1 Fe C3 66.6(2) . . ?
C5 Fe C3 66.2(2) . . ?
C2' Fe C3 115.6(2) . . ?
C5' Fe C3 172.4(2) . . ?
C2 Fe C3 39.3(2) . . ?
C4' Fe C3 134.2(2) . . ?
C4 Fe C3 39.1(2) . . ?
C1' Fe C3' 66.6(2) . . ?
C1 Fe C3' 147.0(2) . . ?
C5 Fe C3' 171.7(2) . . ?
C2' Fe C3' 39.7(2) . . ?
C5' Fe C3' 65.9(2) . . ?
C2 Fe C3' 116.6(2) . . ?
C4' Fe C3' 38.9(2) . . ?
C4 Fe C3' 134.1(2) . . ?
C3 Fe C3' 111.3(2) . . ?
C1 S1 C10 99.4(3) . . ?
C11 S2 Ni 103.3(2) . . ?
C12 S3 Ni 103.7(2) . . ?
C1' S1' C10' 100.3(3) . . ?
C11' S2' Ni 103.1(2) . . ?
C12' S3' Ni 103.4(2) . . ?
C2 C1 C5 107.9(4) . . ?
C2 C1 S1 126.0(4) . . ?
C5 C1 S1 126.0(4) . . ?
C2 C1 Fe 71.5(3) . . ?
C5 C1 Fe 70.9(3) . . ?
S1 C1 Fe 124.3(3) . . ?
C3 C2 C1 107.9(4) . . ?
C3 C2 C6 125.3(5) . . ?
C1 C2 C6 126.7(5) . . ?
C3 C2 Fe 71.4(3) . . ?
C1 C2 Fe 68.5(3) . . ?
C6 C2 Fe 129.0(4) . . ?
C2 C3 C4 107.9(5) . . ?
C2 C3 C7 124.5(5) . . ?
C4 C3 C7 127.6(5) . . ?
C2 C3 Fe 69.3(3) . . ?
C4 C3 Fe 70.4(3) . . ?
C7 C3 Fe 127.3(4) . . ?
C5 C4 C3 108.5(5) . . ?
C5 C4 C8 125.5(5) . . ?
C3 C4 C8 126.0(5) . . ?
C5 C4 Fe 69.0(3) . . ?
C3 C4 Fe 70.5(3) . . ?
C8 C4 Fe 126.7(4) . . ?
C4 C5 C1 107.7(4) . . ?
C4 C5 C9 126.5(5) . . ?
C1 C5 C9 125.8(5) . . ?
C4 C5 Fe 71.9(3) . . ?
C1 C5 Fe 68.7(3) . . ?
C9 C5 Fe 127.0(4) . . ?
C12 C11 C13 121.9(5) . . ?
C12 C11 S2 120.1(4) . . ?
C13 C11 S2 117.9(5) . . ?
C11 C12 C14 121.3(5) . . ?
C11 C12 S3 120.4(4) . . ?
C14 C12 S3 118.3(5) . . ?
N1 C13 C11 178.3(7) . . ?
N2 C14 C12 177.8(7) . . ?
C5' C1' C2' 108.6(4) . . ?
C5' C1' S1' 124.8(4) . . ?
C2' C1' S1' 126.5(4) . . ?
C5' C1' Fe 71.4(3) . . ?
C2' C1' Fe 71.0(3) . . ?
S1' C1' Fe 121.9(3) . . ?
C3' C2' C1' 106.5(4) . . ?
C3' C2' C6' 127.2(5) . . ?
C1' C2' C6' 126.2(5) . . ?
C3' C2' Fe 71.5(3) . . ?
C1' C2' Fe 68.5(3) . . ?
C6' C2' Fe 128.1(4) . . ?
C4' C3' C2' 108.6(4) . . ?
C4' C3' C7' 126.7(5) . . ?
C2' C3' C7' 124.7(5) . . ?
C4' C3' Fe 70.3(3) . . ?
C2' C3' Fe 68.9(3) . . ?
C7' C3' Fe 127.6(4) . . ?
C5' C4' C3' 108.3(4) . . ?
C5' C4' C8' 126.4(5) . . ?
C3' C4' C8' 125.2(5) . . ?
C5' C4' Fe 69.3(3) . . ?
C3' C4' Fe 70.8(3) . . ?
C8' C4' Fe 127.7(4) . . ?
C4' C5' C1' 107.9(4) . . ?
C4' C5' C9' 125.7(5) . . ?
C1' C5' C9' 126.4(5) . . ?
C4' C5' Fe 71.4(3) . . ?
C1' C5' Fe 68.7(3) . . ?
C9' C5' Fe 127.3(3) . . ?
C12' C11' C13' 120.7(5) . . ?
C12' C11' S2' 121.0(4) . . ?
C13' C11' S2' 118.3(4) . . ?
C11' C12' C14' 122.1(5) . . ?
C11' C12' S3' 119.9(4) . . ?
C14' C12' S3' 118.0(4) . . ?
N1' C13' C11' 179.4(8) . . ?
N2' C14' C12' 179.9(7) . . ?

loop_
_geom_bond_atom_site_label_1
_geom_bond_atom_site_label_2
_geom_bond_distance
_geom_bond_site_symmetry_2
_geom_bond_publ_flag
Ni S3 2.1413(15) . ?
Ni S2 2.143(2) . ?
Ni S3' 2.145(2) . ?
Ni S2' 2.1458(15) . ?
Fe C1' 2.050(5) . ?
Fe C1 2.051(5) . ?
Fe C5 2.079(5) . ?
Fe C2' 2.084(5) . ?
Fe C5' 2.085(5) . ?
Fe C2 2.090(5) . ?
Fe C4' 2.112(4) . ?
Fe C4 2.116(5) . ?
Fe C3 2.117(5) . ?
Fe C3' 2.118(5) . ?
S1 C1 1.760(6) . ?
S1 C10 1.787(6) . ?
S2 C11 1.711(6) . ?
S3 C12 1.700(6) . ?
S1' C1' 1.771(5) . ?
S1' C10' 1.782(6) . ?
S2' C11' 1.711(5) . ?
S3' C12' 1.718(5) . ?
N1 C13 1.143(8) . ?
N2 C14 1.147(7) . ?
N1' C13' 1.142(7) . ?
N2' C14' 1.150(7) . ?
C1 C2 1.417(7) . ?
C1 C5 1.426(7) . ?
C2 C3 1.414(7) . ?
C2 C6 1.492(7) . ?
C3 C4 1.418(7) . ?
C3 C7 1.483(7) . ?
C4 C5 1.404(7) . ?
C4 C8 1.487(8) . ?
C5 C9 1.509(7) . ?
C11 C12 1.376(8) . ?
C11 C13 1.419(9) . ?
C12 C14 1.427(8) . ?
C1' C5' 1.413(7) . ?
C1' C2' 1.430(7) . ?
C2' C3' 1.426(7) . ?
C2' C6' 1.483(8) . ?
C3' C4' 1.410(7) . ?
C3' C7' 1.490(7) . ?
C4' C5' 1.410(6) . ?
C4' C8' 1.490(7) . ?
C5' C9' 1.507(7) . ?
C11' C12' 1.365(7) . ?
C11' C13' 1.424(8) . ?
C12' C14' 1.420(8) . ?
